data_4101184
_journal_name_full 'Journal of the American Chemical Society'
_journal_paper_doi 10.1021/ja056018x
_journal_year 2006
_chemical_formula_sum 'C19 H20 Cl N O3'
_chemical_formula_weight 345.81
_space_group_IT_number 19
_symmetry_cell_setting orthorhombic
_symmetry_space_group_name_Hall 'P 2ac 2ab'
_symmetry_space_group_name_H-M 'P 21 21 21'
_cell_angle_alpha 90.00
_cell_angle_beta 90.00
_cell_angle_gamma 90.00
_cell_formula_units_Z 8
_cell_length_a 12.9631(15)
_cell_length_b 14.1557(16)
_cell_length_c 19.252(2)
_cell_measurement_temperature 100(2)
_cell_volume 3532.8(7)
_diffrn_ambient_temperature 100(2)
_exptl_crystal_density_diffrn 1.300
_cod_depositor_comments
;
The following automatic conversions were performed:
'_symmetry_cell_setting' value 'Orthorhombic' changed to 'orthorhombic'
according to '/home/saulius/struct/CIF-dictionaries/cif_core.dic'
dictionary named 'cif_core.dic' version 2.4.1 from 2010-06-29.

Automatic conversion script
Id: cif_fix_enum 1527 2010-12-29 10:47:43Z saulius 
;
_cod_database_code 4101184

loop_
_symmetry_equiv_pos_as_xyz
'x, y, z'
'-x+1/2, -y, z+1/2'
'-x, y+1/2, -z+1/2'
'x+1/2, -y+1/2, -z'

loop_
_atom_site_label
_atom_site_type_symbol
_atom_site_fract_x
_atom_site_fract_y
_atom_site_fract_z
_atom_site_U_iso_or_equiv
_atom_site_adp_type
_atom_site_occupancy
_atom_site_symmetry_multiplicity
_atom_site_calc_flag
_atom_site_refinement_flags
_atom_site_disorder_assembly
_atom_site_disorder_group
Cl1 Cl 0.86658(6) 0.03033(5) 0.68731(4) 0.0308(2) Uani 1 1 d . . .
C1 C 0.8995(2) 0.11399(19) 0.62491(15) 0.0225(6) Uani 1 1 d . . .
C2 C 0.8370(2) 0.1912(2) 0.61318(15) 0.0249(7) Uani 1 1 d . . .
H2 H 0.7764 0.1989 0.6385 0.030 Uiso 1 1 calc R . .
C3 C 0.8650(2) 0.25745(19) 0.56329(14) 0.0223(6) Uani 1 1 d . . .
H3 H 0.8226 0.3092 0.5549 0.027 Uiso 1 1 calc R . .
C4 C 0.9561(2) 0.24687(18) 0.52590(14) 0.0189(6) Uani 1 1 d . . .
C5 C 1.0168(2) 0.16780(18) 0.53842(14) 0.0198(6) Uani 1 1 d . . .
H5 H 1.0772 0.1594 0.5130 0.024 Uiso 1 1 calc R . .
C6 C 0.9897(2) 0.10137(19) 0.58769(15) 0.0217(6) Uani 1 1 d . . .
H6 H 1.0313 0.0490 0.5957 0.026 Uiso 1 1 calc R . .
C7 C 0.9909(2) 0.32065(17) 0.47303(14) 0.0189(6) Uani 1 1 d . . .
H7 H 0.9388 0.3706 0.4702 0.023 Uiso 1 1 calc R . .
C8 C 1.0937(2) 0.36400(19) 0.49539(14) 0.0208(6) Uani 1 1 d . . .
H8A H 1.0905 0.3792 0.5445 0.025 Uiso 1 1 calc R . .
H8B H 1.1481 0.3178 0.4889 0.025 Uiso 1 1 calc R . .
C9 C 1.1201(2) 0.45232(18) 0.45509(14) 0.0212(6) Uani 1 1 d . . .
O10 O 1.06480(15) 0.47982(14) 0.40664(10) 0.0263(5) Uani 1 1 d . . .
N11 N 1.20600(18) 0.49924(15) 0.47515(13) 0.0238(6) Uani 1 1 d . . .
C12 C 1.2275(3) 0.5916(2) 0.44622(18) 0.0336(8) Uani 1 1 d . . .
H12A H 1.1790 0.6050 0.4098 0.050 Uiso 1 1 calc R . .
H12B H 1.2962 0.5925 0.4277 0.050 Uiso 1 1 calc R . .
H12C H 1.2214 0.6385 0.4820 0.050 Uiso 1 1 calc R . .
C13 C 1.2722(2) 0.4697(2) 0.53215(16) 0.0282(7) Uani 1 1 d . . .
H13A H 1.2531 0.5030 0.5736 0.042 Uiso 1 1 calc R . .
H13B H 1.3428 0.4835 0.5209 0.042 Uiso 1 1 calc R . .
H13C H 1.2645 0.4030 0.5396 0.042 Uiso 1 1 calc R . .
C14 C 1.0000(2) 0.27221(18) 0.40234(15) 0.0198(6) Uani 1 1 d . . .
O15 O 1.08343(15) 0.24428(14) 0.38177(10) 0.0250(5) Uani 1 1 d . . .
C16 C 0.9044(2) 0.25238(18) 0.36213(14) 0.0195(6) Uani 1 1 d . . .
C17 C 0.8079(2) 0.29030(19) 0.37837(15) 0.0211(6) Uani 1 1 d . . .
H17 H 0.8018 0.3313 0.4159 0.025 Uiso 1 1 calc R . .
C18 C 0.7210(2) 0.2679(2) 0.33946(15) 0.0237(7) Uani 1 1 d . . .
H18 H 0.6576 0.2947 0.3504 0.028 Uiso 1 1 calc R . .
C19 C 0.7292(2) 0.2058(2) 0.28444(15) 0.0246(7) Uani 1 1 d . . .
C20 C 0.8242(2) 0.1669(2) 0.26746(16) 0.0284(7) Uani 1 1 d . . .
H20 H 0.8294 0.1244 0.2308 0.034 Uiso 1 1 calc R . .
C21 C 0.9109(2) 0.1911(2) 0.30504(15) 0.0245(7) Uani 1 1 d . . .
H21 H 0.9747 0.1664 0.2923 0.029 Uiso 1 1 calc R . .
O22 O 0.64887(17) 0.17829(15) 0.24329(11) 0.0346(6) Uani 1 1 d . . .
C23 C 0.5488(2) 0.2151(2) 0.25777(18) 0.0365(8) Uani 1 1 d . . .
H23A H 0.5303 0.2005 0.3048 0.055 Uiso 1 1 calc R . .
H23B H 0.4995 0.1872 0.2267 0.055 Uiso 1 1 calc R . .
H23C H 0.5492 0.2824 0.2515 0.055 Uiso 1 1 calc R . .
Cl2 Cl -0.17770(6) 0.19210(5) 0.85271(4) 0.0340(2) Uani 1 1 d . . .
C31 C -0.0644(2) 0.1687(2) 0.89818(15) 0.0237(7) Uani 1 1 d . . .
C32 C -0.0219(2) 0.0791(2) 0.89486(15) 0.0260(7) Uani 1 1 d . . .
H32 H -0.0520 0.0327 0.8674 0.031 Uiso 1 1 calc R . .
C33 C 0.0666(2) 0.0596(2) 0.93324(15) 0.0238(6) Uani 1 1 d . . .
H33 H 0.0956 -0.0004 0.9313 0.029 Uiso 1 1 calc R . .
C34 C 0.1125(2) 0.12895(19) 0.97458(14) 0.0195(6) Uani 1 1 d . . .
C35 C 0.0687(2) 0.21860(19) 0.97546(15) 0.0235(6) Uani 1 1 d . . .
H35 H 0.0993 0.2658 1.0020 0.028 Uiso 1 1 calc R . .
C36 C -0.0199(2) 0.2392(2) 0.93748(16) 0.0248(7) Uani 1 1 d . . .
H36 H -0.0486 0.2994 0.9386 0.030 Uiso 1 1 calc R . .
C37 C 0.2063(2) 0.10787(18) 1.01977(15) 0.0194(6) Uani 1 1 d . . .
H37 H 0.2444 0.1670 1.0264 0.023 Uiso 1 1 calc R . .
C38 C 0.1739(2) 0.0719(2) 1.09090(14) 0.0218(6) Uani 1 1 d . . .
H38A H 0.1289 0.1178 1.1128 0.026 Uiso 1 1 calc R . .
H38B H 0.1356 0.0134 1.0856 0.026 Uiso 1 1 calc R . .
C39 C 0.2669(2) 0.05488(18) 1.13666(15) 0.0199(6) Uani 1 1 d . . .
O40 O 0.35458(14) 0.07321(13) 1.11547(10) 0.0241(5) Uani 1 1 d . . .
N41 N 0.25055(19) 0.01986(19) 1.20052(13) 0.0279(6) Uani 1 1 d . . .
C42 C 0.3365(3) 0.0070(2) 1.24879(17) 0.0368(8) Uani 1 1 d . . .
H42A H 0.4005 0.0151 1.2244 0.055 Uiso 1 1 calc R . .
H42B H 0.3336 -0.0554 1.2683 0.055 Uiso 1 1 calc R . .
H42C H 0.3317 0.0529 1.2854 0.055 Uiso 1 1 calc R . .
C43 C 0.1493(3) 0.0009(3) 1.23000(17) 0.0385(8) Uani 1 1 d . . .
H43A H 0.1344 0.0468 1.2653 0.058 Uiso 1 1 calc R . .
H43B H 0.1486 -0.0612 1.2500 0.058 Uiso 1 1 calc R . .
H43C H 0.0980 0.0046 1.1941 0.058 Uiso 1 1 calc R . .
C44 C 0.2776(2) 0.03784(19) 0.98391(14) 0.0181(6) Uani 1 1 d . . .
O45 O 0.26655(15) -0.04739(13) 0.99326(10) 0.0230(5) Uani 1 1 d . . .
C46 C 0.3566(2) 0.07441(19) 0.93515(14) 0.0204(6) Uani 1 1 d . . .
C47 C 0.3609(2) 0.16971(19) 0.91531(15) 0.0262(7) Uani 1 1 d . . .
H47 H 0.3122 0.2118 0.9326 0.031 Uiso 1 1 calc R . .
C48 C 0.4359(2) 0.2021(2) 0.87077(16) 0.0284(7) Uani 1 1 d . . .
H48 H 0.4382 0.2658 0.8589 0.034 Uiso 1 1 calc R . .
C49 C 0.5078(2) 0.1400(2) 0.84358(15) 0.0249(6) Uani 1 1 d . . .
C50 C 0.5060(2) 0.0450(2) 0.86259(15) 0.0242(7) Uani 1 1 d . . .
H50 H 0.5551 0.0032 0.8454 0.029 Uiso 1 1 calc R . .
C51 C 0.4297(2) 0.0137(2) 0.90755(14) 0.0212(6) Uani 1 1 d . . .
H51 H 0.4277 -0.0499 0.9196 0.025 Uiso 1 1 calc R . .
O52 O 0.57729(16) 0.17809(15) 0.79823(11) 0.0326(5) Uani 1 1 d . . .
C53 C 0.6313(3) 0.1135(2) 0.75401(16) 0.0367(8) Uani 1 1 d . . .
H53A H 0.6761 0.0746 0.7816 0.055 Uiso 1 1 calc R . .
H53B H 0.6716 0.1482 0.7209 0.055 Uiso 1 1 calc R . .
H53C H 0.5826 0.0743 0.7300 0.055 Uiso 1 1 calc R . .

loop_
_atom_site_aniso_label
_atom_site_aniso_U_11
_atom_site_aniso_U_22
_atom_site_aniso_U_33
_atom_site_aniso_U_23
_atom_site_aniso_U_13
_atom_site_aniso_U_12
Cl1 0.0283(4) 0.0329(4) 0.0312(4) 0.0113(3) 0.0060(3) 0.0005(3)
C1 0.0230(16) 0.0227(14) 0.0217(15) 0.0004(12) -0.0002(13) -0.0019(12)
C2 0.0182(15) 0.0316(15) 0.0248(16) 0.0027(13) 0.0058(13) 0.0029(12)
C3 0.0203(15) 0.0221(14) 0.0246(15) -0.0010(12) -0.0012(13) 0.0051(12)
C4 0.0158(14) 0.0210(14) 0.0199(14) -0.0026(12) -0.0025(12) -0.0022(11)
C5 0.0155(14) 0.0234(14) 0.0205(15) -0.0030(12) -0.0003(12) -0.0003(11)
C6 0.0189(15) 0.0200(13) 0.0262(16) -0.0008(12) -0.0036(13) 0.0034(12)
C7 0.0184(15) 0.0173(13) 0.0210(15) 0.0008(11) -0.0006(12) -0.0004(11)
C8 0.0195(15) 0.0200(13) 0.0230(15) 0.0008(12) -0.0028(12) 0.0016(12)
C9 0.0173(15) 0.0214(14) 0.0248(16) -0.0040(12) -0.0004(13) 0.0008(12)
O10 0.0222(11) 0.0282(11) 0.0285(11) 0.0049(9) -0.0021(10) 0.0024(9)
N11 0.0233(13) 0.0189(12) 0.0294(14) 0.0021(10) -0.0032(11) -0.0021(10)
C12 0.0377(19) 0.0255(16) 0.037(2) 0.0039(14) -0.0017(16) -0.0102(14)
C13 0.0205(15) 0.0306(16) 0.0334(17) -0.0028(14) -0.0032(14) -0.0037(13)
C14 0.0173(15) 0.0171(12) 0.0251(16) 0.0057(11) 0.0006(13) 0.0001(12)
O15 0.0162(11) 0.0340(11) 0.0248(11) 0.0004(9) 0.0020(9) 0.0016(9)
C16 0.0176(14) 0.0194(13) 0.0215(14) 0.0015(11) 0.0007(12) -0.0017(11)
C17 0.0196(15) 0.0238(14) 0.0199(15) -0.0034(12) 0.0013(12) -0.0012(12)
C18 0.0190(15) 0.0255(15) 0.0265(16) -0.0032(13) 0.0000(13) 0.0020(12)
C19 0.0217(16) 0.0259(15) 0.0263(16) -0.0011(13) -0.0029(13) -0.0061(13)
C20 0.0306(17) 0.0320(16) 0.0226(16) -0.0090(13) -0.0046(15) 0.0037(14)
C21 0.0208(16) 0.0267(14) 0.0261(16) -0.0031(13) 0.0024(13) 0.0047(13)
O22 0.0250(13) 0.0441(13) 0.0348(12) -0.0133(10) -0.0093(10) 0.0010(10)
C23 0.0216(17) 0.046(2) 0.042(2) -0.0052(16) -0.0053(15) -0.0020(15)
Cl2 0.0280(4) 0.0353(4) 0.0387(5) -0.0012(4) -0.0121(4) 0.0032(3)
C31 0.0209(15) 0.0289(15) 0.0213(15) 0.0047(12) 0.0025(13) -0.0014(12)
C32 0.0278(17) 0.0251(15) 0.0251(17) -0.0034(13) -0.0026(14) -0.0045(13)
C33 0.0237(16) 0.0233(15) 0.0246(15) 0.0004(12) -0.0001(14) 0.0036(12)
C34 0.0145(14) 0.0236(14) 0.0205(15) 0.0045(12) 0.0046(12) -0.0021(11)
C35 0.0188(15) 0.0239(14) 0.0277(16) -0.0024(13) -0.0004(13) -0.0019(12)
C36 0.0228(16) 0.0217(14) 0.0298(16) 0.0005(13) 0.0017(13) 0.0030(13)
C37 0.0164(14) 0.0186(13) 0.0234(15) -0.0011(12) 0.0023(12) -0.0014(11)
C38 0.0170(14) 0.0250(14) 0.0235(15) -0.0015(12) 0.0011(13) -0.0029(12)
C39 0.0199(15) 0.0193(13) 0.0207(15) -0.0024(11) 0.0032(13) 0.0000(11)
O40 0.0161(11) 0.0258(10) 0.0303(11) 0.0035(9) 0.0033(9) 0.0001(8)
N41 0.0206(14) 0.0408(15) 0.0224(14) 0.0046(12) 0.0036(11) -0.0014(12)
C42 0.0330(19) 0.050(2) 0.0279(18) 0.0016(15) -0.0034(15) 0.0012(16)
C43 0.0294(19) 0.058(2) 0.0276(18) 0.0078(16) 0.0122(15) -0.0018(16)
C44 0.0155(14) 0.0215(14) 0.0172(14) 0.0012(12) -0.0030(12) -0.0008(11)
O45 0.0207(11) 0.0202(10) 0.0280(11) 0.0018(8) 0.0017(9) -0.0021(8)
C46 0.0188(15) 0.0207(13) 0.0217(15) -0.0003(12) 0.0005(13) -0.0008(12)
C47 0.0273(17) 0.0238(14) 0.0275(16) -0.0022(13) 0.0047(14) 0.0011(13)
C48 0.0289(17) 0.0236(15) 0.0328(17) 0.0048(14) 0.0059(14) -0.0019(13)
C49 0.0200(15) 0.0348(16) 0.0198(15) 0.0033(13) -0.0011(13) -0.0018(13)
C50 0.0172(15) 0.0325(15) 0.0228(16) 0.0004(13) -0.0031(13) 0.0042(13)
C51 0.0213(15) 0.0232(14) 0.0191(15) 0.0029(12) 0.0006(12) 0.0026(12)
O52 0.0248(12) 0.0462(13) 0.0269(12) 0.0085(10) 0.0089(10) -0.0037(10)
C53 0.0273(18) 0.058(2) 0.0245(17) 0.0024(15) 0.0076(15) 0.0000(17)

loop_
_geom_bond_atom_site_label_1
_geom_bond_atom_site_label_2
_geom_bond_distance
_geom_bond_site_symmetry_2
_geom_bond_publ_flag
Cl1 C1 1.740(3) . ?
C1 C2 1.380(4) . ?
C1 C6 1.382(4) . ?
C2 C3 1.390(4) . ?
C3 C4 1.391(4) . ?
C4 C5 1.390(4) . ?
C4 C7 1.527(4) . ?
C5 C6 1.381(4) . ?
C7 C8 1.528(4) . ?
C7 C14 1.529(4) . ?
C8 C9 1.511(4) . ?
C9 O10 1.239(3) . ?
C9 N11 1.353(4) . ?
N11 C12 1.448(4) . ?
N11 C13 1.455(4) . ?
C14 O15 1.218(3) . ?
C14 C16 1.488(4) . ?
C16 C17 1.396(4) . ?
C16 C21 1.403(4) . ?
C17 C18 1.389(4) . ?
C18 C19 1.381(4) . ?
C19 O22 1.366(4) . ?
C19 C20 1.388(4) . ?
C20 C21 1.380(4) . ?
O22 C23 1.425(4) . ?
Cl2 C31 1.741(3) . ?
C31 C36 1.379(4) . ?
C31 C32 1.384(4) . ?
C32 C33 1.392(4) . ?
C33 C34 1.396(4) . ?
C34 C35 1.390(4) . ?
C34 C37 1.524(4) . ?
C35 C36 1.393(4) . ?
C37 C44 1.521(4) . ?
C37 C38 1.520(4) . ?
C38 C39 1.512(4) . ?
C39 O40 1.235(3) . ?
C39 N41 1.342(4) . ?
N41 C43 1.455(4) . ?
N41 C42 1.462(4) . ?
C44 O45 1.228(3) . ?
C44 C46 1.482(4) . ?
C46 C51 1.386(4) . ?
C46 C47 1.403(4) . ?
C47 C48 1.374(4) . ?
C48 C49 1.385(4) . ?
C49 O52 1.365(3) . ?
C49 C50 1.394(4) . ?
C50 C51 1.386(4) . ?
O52 C53 1.433(4) . ?

loop_
_cod_related_entry_id
_cod_related_entry_database
_cod_related_entry_code
1 ChemSpider 9827856
